data_1543604
loop_
_publ_author_name
'Suponitsky, Kyrill Yu'
'Burakov, N. I.'
'Kanibolotsky, Alexander L.'
'Mikhailov, Vasilii A.'

_publ_section_title
;
 Multiple Noncovalent Bonding in Halogen Complexes with Oxygen Organics.
 I. Tertiary Amides.
;
_journal_issue 24
_journal_name_full 'The journal of physical chemistry. A'
_journal_page_first 4179
_journal_page_last 4190
_journal_paper_doi 10.1021/acs.jpca.6b02192
_journal_volume 120
_journal_year 2016
_chemical_formula_moiety 'C8 H14 N2 O2, I2'
_chemical_formula_sum 'C8 H14 I2 N2 O2'
_chemical_formula_weight 424.01
_chemical_name_systematic
; 
 ? 
;
_space_group_IT_number 15
_symmetry_cell_setting monoclinic
_symmetry_space_group_name_Hall '-C 2yc'
_symmetry_space_group_name_H-M 'C 1 2/c 1'
_atom_sites_solution_hydrogens geom
_atom_sites_solution_primary direct
_atom_sites_solution_secondary difmap
_audit_creation_method SHELXL-97
_cell_angle_alpha 90.00
_cell_angle_beta 119.780(2)
_cell_angle_gamma 90.00
_cell_formula_units_Z 4
_cell_length_a 21.369(3)
_cell_length_b 5.6645(7)
_cell_length_c 11.4780(14)
_cell_measurement_reflns_used 844
_cell_measurement_temperature 110(2)
_cell_measurement_theta_max 27.48
_cell_measurement_theta_min 2.19
_cell_volume 1205.9(3)
_computing_cell_refinement 'SAINT (Bruker, 2009)'
_computing_data_collection 'APEX (Bruker, 2009)'
_computing_data_reduction 'SAINT (Bruker, 2009)'
_computing_molecular_graphics 'SHELXTL (Sheldrick, 2008)'
_computing_publication_material 'SHELXTL (Sheldrick, 2008) and PLATON (Spek, 2009)'
_computing_structure_refinement 'SHELXTL (Sheldrick, 2008)'
_computing_structure_solution 'SHELXTL (Sheldrick, 2008)'
_diffrn_ambient_temperature 110(2)
_diffrn_measured_fraction_theta_full 0.981
_diffrn_measured_fraction_theta_max 0.981
_diffrn_measurement_device_type 'Bruker APEX-II CCD'
_diffrn_measurement_method '\f and \w scans'
_diffrn_radiation_monochromator graphite
_diffrn_radiation_source 'sealed tube'
_diffrn_radiation_type MoK\a
_diffrn_radiation_wavelength 0.71073
_diffrn_reflns_av_R_equivalents 0.0299
_diffrn_reflns_av_sigmaI/netI 0.0210
_diffrn_reflns_limit_h_max 28
_diffrn_reflns_limit_h_min -28
_diffrn_reflns_limit_k_max 7
_diffrn_reflns_limit_k_min -5
_diffrn_reflns_limit_l_max 15
_diffrn_reflns_limit_l_min -15
_diffrn_reflns_number 5455
_diffrn_reflns_theta_full 28.00
_diffrn_reflns_theta_max 28.00
_diffrn_reflns_theta_min 3.55
_diffrn_standards_decay_% 0
_diffrn_standards_number 0
_exptl_absorpt_coefficient_mu 5.196
_exptl_absorpt_correction_T_max 0.949
_exptl_absorpt_correction_T_min 0.712
_exptl_absorpt_correction_type multi-scan
_exptl_absorpt_process_details 'SADABS (Bruker, 2008)'
_exptl_crystal_colour red
_exptl_crystal_density_diffrn 2.336
_exptl_crystal_density_method 'not measured'
_exptl_crystal_description plate
_exptl_crystal_F_000 792
_exptl_crystal_size_max 0.08
_exptl_crystal_size_mid 0.05
_exptl_crystal_size_min 0.01
_refine_diff_density_max 0.963
_refine_diff_density_min -1.068
_refine_diff_density_rms 0.168
_refine_ls_extinction_method none
_refine_ls_goodness_of_fit_ref 1.054
_refine_ls_hydrogen_treatment constr
_refine_ls_matrix_type full
_refine_ls_number_parameters 65
_refine_ls_number_reflns 1434
_refine_ls_number_restraints 0
_refine_ls_restrained_S_all 1.054
_refine_ls_R_factor_all 0.0292
_refine_ls_R_factor_gt 0.0275
_refine_ls_shift/su_max 0.000
_refine_ls_shift/su_mean 0.000
_refine_ls_structure_factor_coef Fsqd
_refine_ls_weighting_details 'calc w=1/[\s^2^(Fo^2^)+(0.0380P)^2^+7.6500P] where P=(Fo^2^+2Fc^2^)/3'
_refine_ls_weighting_scheme calc
_refine_ls_wR_factor_gt 0.0673
_refine_ls_wR_factor_ref 0.0683
_reflns_number_gt 1319
_reflns_number_total 1434
_reflns_threshold_expression I>2\s(I)
_cod_data_source_file jp6b02192_si_002.cif
_cod_data_source_block compiiia
_cod_depositor_comments
;
The following automatic conversions were performed:

'_symmetry_cell_setting' value 'Monoclinic' changed to 'monoclinic'
according to
/usr/data/users/saulius/crontab/automatic-downloads/current/ACS/lib/dictionaries/cif_core.dic
dictionary named 'cif_core.dic' version 2.4.2 from 2011-04-26.

Automatic conversion script
Id: cif_fix_values 4268 2015-11-12 08:31:59Z antanas 
;
_cod_original_sg_symbol_H-M 'C 2/c'
_cod_database_code 1543604

loop_
_symmetry_equiv_pos_as_xyz
'x, y, z'
'-x, y, -z+1/2'
'x+1/2, y+1/2, z'
'-x+1/2, y+1/2, -z+1/2'
'-x, -y, -z'
'x, -y, z-1/2'
'-x+1/2, -y+1/2, -z'
'x+1/2, -y+1/2, z-1/2'

loop_
_atom_site_label
_atom_site_type_symbol
_atom_site_fract_x
_atom_site_fract_y
_atom_site_fract_z
_atom_site_U_iso_or_equiv
_atom_site_adp_type
_atom_site_occupancy
_atom_site_symmetry_multiplicity
_atom_site_calc_flag
_atom_site_refinement_flags
I1 I 0.451674(11) 0.05270(4) 0.617028(19) 0.01486(10) Uani 1 1 d .
O1 O 0.34978(14) 0.0890(5) 0.3414(2) 0.0159(5) Uani 1 1 d .
N1 N 0.29224(14) 0.2773(5) 0.1409(3) 0.0142(5) Uani 1 1 d .
C1 C 0.27983(19) 0.4774(6) 0.0523(3) 0.0147(6) Uani 1 1 d .
H1A H 0.3223 0.5831 0.0932 0.018 Uiso 1 1 calc R
H1B H 0.2376 0.5681 0.0410 0.018 Uiso 1 1 calc R
C2 C 0.23350(17) 0.1056(6) 0.0847(3) 0.0139(6) Uani 1 1 d .
H2A H 0.1891 0.1785 0.0753 0.017 Uiso 1 1 calc R
H2B H 0.2461 -0.0313 0.1460 0.017 Uiso 1 1 calc R
C3 C 0.34654(17) 0.2576(7) 0.2687(3) 0.0153(6) Uani 1 1 d .
C4 C 0.4042(2) 0.4473(6) 0.3197(4) 0.0190(7) Uani 1 1 d .
H4A H 0.4418 0.4092 0.4115 0.028 Uiso 1 1 calc R
H4B H 0.3826 0.6002 0.3191 0.028 Uiso 1 1 calc R
H4C H 0.4256 0.4550 0.2614 0.028 Uiso 1 1 calc R

loop_
_atom_site_aniso_label
_atom_site_aniso_U_11
_atom_site_aniso_U_22
_atom_site_aniso_U_33
_atom_site_aniso_U_23
_atom_site_aniso_U_13
_atom_site_aniso_U_12
I1 0.01311(14) 0.01814(16) 0.01172(14) -0.00074(7) 0.00495(10) -0.00082(7)
O1 0.0141(11) 0.0241(13) 0.0053(10) 0.0016(9) 0.0017(9) -0.0067(9)
N1 0.0139(12) 0.0112(13) 0.0131(13) 0.0010(11) 0.0034(10) -0.0031(11)
C1 0.0161(16) 0.0102(15) 0.0132(15) 0.0019(12) 0.0038(12) -0.0022(12)
C2 0.0095(13) 0.0137(15) 0.0161(15) 0.0023(13) 0.0045(12) 0.0007(12)
C3 0.0150(14) 0.0170(16) 0.0122(14) 0.0002(13) 0.0056(12) 0.0008(13)
C4 0.0157(16) 0.0212(19) 0.0135(15) 0.0009(13) 0.0023(13) -0.0057(13)

loop_
_atom_type_symbol
_atom_type_description
_atom_type_scat_dispersion_real
_atom_type_scat_dispersion_imag
_atom_type_scat_source
C C 0.0033 0.0016 'International Tables Vol C Tables 4.2.6.8 and 6.1.1.4'
H H 0.0000 0.0000 'International Tables Vol C Tables 4.2.6.8 and 6.1.1.4'
N N 0.0061 0.0033 'International Tables Vol C Tables 4.2.6.8 and 6.1.1.4'
O O 0.0106 0.0060 'International Tables Vol C Tables 4.2.6.8 and 6.1.1.4'
I I -0.4742 1.8119 'International Tables Vol C Tables 4.2.6.8 and 6.1.1.4'

loop_
_geom_angle_atom_site_label_1
_geom_angle_atom_site_label_2
_geom_angle_atom_site_label_3
_geom_angle
_geom_angle_site_symmetry_1
_geom_angle_site_symmetry_3
C3 N1 C1 125.7(3) . .
C3 N1 C2 120.7(3) . .
C1 N1 C2 113.1(2) . .
N1 C1 C2 110.9(3) . 7
N1 C1 H1A 109.5 . .
C2 C1 H1A 109.5 7 .
N1 C1 H1B 109.5 . .
C2 C1 H1B 109.5 7 .
H1A C1 H1B 108.1 . .
N1 C2 C1 109.8(3) . 7
N1 C2 H2A 109.7 . .
C1 C2 H2A 109.7 7 .
N1 C2 H2B 109.7 . .
C1 C2 H2B 109.7 7 .
H2A C2 H2B 108.2 . .
O1 C3 N1 121.5(3) . .
O1 C3 C4 121.3(3) . .
N1 C3 C4 117.1(3) . .
C3 C4 H4A 109.5 . .
C3 C4 H4B 109.5 . .
H4A C4 H4B 109.5 . .
C3 C4 H4C 109.5 . .
H4A C4 H4C 109.5 . .
H4B C4 H4C 109.5 . .

loop_
_geom_bond_atom_site_label_1
_geom_bond_atom_site_label_2
_geom_bond_distance
_geom_bond_site_symmetry_2
I1 I1 2.7057(5) 2_656
O1 C3 1.247(4) .
N1 C3 1.349(4) .
N1 C1 1.456(4) .
N1 C2 1.461(4) .
C1 C2 1.526(5) 7
C1 H1A 0.9900 .
C1 H1B 0.9900 .
C2 H2A 0.9900 .
C2 H2B 0.9900 .
C3 C4 1.516(5) .
C4 H4A 0.9800 .
C4 H4B 0.9800 .
C4 H4C 0.9800 .

loop_
_geom_torsion_atom_site_label_1
_geom_torsion_atom_site_label_2
_geom_torsion_atom_site_label_3
_geom_torsion_atom_site_label_4
_geom_torsion
_geom_torsion_site_symmetry_4
C3 N1 C1 C2 131.9(3) 7
C2 N1 C1 C2 -56.2(4) 7
C3 N1 C2 C1 -132.0(3) 7
C1 N1 C2 C1 55.6(4) 7
C1 N1 C3 O1 173.8(3) .
C2 N1 C3 O1 2.5(5) .
C1 N1 C3 C4 -7.1(5) .
C2 N1 C3 C4 -178.5(3) .
